data_7033861
loop_
_publ_author_name
'K\"ampfe, Alexander'
'Brendler, Erica'
'Kroke, Edwin'
'Wagler, J\"org'

_publ_section_title
;
 Tp*Cu(i)-CN-SiL2-NC-Cu(i)Tp* - a hexacoordinate Si-complex as connector
 for redox active metals via \p-conjugated ligands.
;
_journal_issue 10
_journal_name_full 'Dalton transactions (Cambridge, England : 2003)'
_journal_page_first 4744
_journal_page_last 4750
_journal_paper_doi 10.1039/c4dt03903c
_journal_volume 44
_journal_year 2015
_chemical_formula_moiety 'C32 H32 N4 O2 Si, 2.0(C H Cl3)'
_chemical_formula_sum 'C34 H34 Cl6 N4 O2 Si'
_chemical_formula_weight 771.44
_chemical_name_systematic
;
 ?
;
_space_group_IT_number 2
_symmetry_cell_setting triclinic
_symmetry_space_group_name_Hall '-P 1'
_symmetry_space_group_name_H-M 'P -1'
_atom_sites_solution_hydrogens geom
_atom_sites_solution_primary direct
_atom_sites_solution_secondary difmap
_audit_creation_method SHELXL-97
_audit_update_record
;
2014-04-28 deposited with the CCDC.
2015-01-30 downloaded from the CCDC.
;
_cell_angle_alpha 92.222(7)
_cell_angle_beta 96.813(7)
_cell_angle_gamma 100.341(7)
_cell_formula_units_Z 1
_cell_length_a 7.1083(6)
_cell_length_b 10.0939(9)
_cell_length_c 13.4480(13)
_cell_measurement_reflns_used 12502
_cell_measurement_temperature 180(2)
_cell_measurement_theta_max 26.13
_cell_measurement_theta_min 2.49
_cell_volume 940.74(15)
_computing_cell_refinement 'STOE X-AREA'
_computing_data_collection 'STOE X-AREA'
_computing_data_reduction 'STOE X-RED'
_computing_molecular_graphics 'ORTEP32 (Farugia)'
_computing_publication_material 'Ciftab (Sheldrick)'
_computing_structure_refinement 'SHELXL-97 (Sheldrick, 1997)'
_computing_structure_solution 'SHELXS-97 (Sheldrick, 1990)'
_diffrn_ambient_temperature 180(2)
_diffrn_measured_fraction_theta_full 0.999
_diffrn_measured_fraction_theta_max 0.999
_diffrn_measurement_device_type 'Stoe IPDS-2T'
_diffrn_measurement_method 'omega scans'
_diffrn_radiation_monochromator graphite
_diffrn_radiation_source 'fine-focus sealed tube'
_diffrn_radiation_type MoK\a
_diffrn_radiation_wavelength 0.71073
_diffrn_reflns_av_R_equivalents 0.0447
_diffrn_reflns_av_sigmaI/netI 0.0279
_diffrn_reflns_limit_h_max 8
_diffrn_reflns_limit_h_min -8
_diffrn_reflns_limit_k_max 12
_diffrn_reflns_limit_k_min -12
_diffrn_reflns_limit_l_max 16
_diffrn_reflns_limit_l_min -16
_diffrn_reflns_number 16662
_diffrn_reflns_theta_full 26.00
_diffrn_reflns_theta_max 26.00
_diffrn_reflns_theta_min 2.48
_exptl_absorpt_coefficient_mu 0.524
_exptl_absorpt_correction_T_max 0.9342
_exptl_absorpt_correction_T_min 0.8289
_exptl_absorpt_correction_type integration
_exptl_absorpt_process_details XShape
_exptl_crystal_colour colorless
_exptl_crystal_density_diffrn 1.362
_exptl_crystal_density_method 'not measured'
_exptl_crystal_description piece
_exptl_crystal_F_000 398
_exptl_crystal_size_max 0.30
_exptl_crystal_size_mid 0.20
_exptl_crystal_size_min 0.10
_refine_diff_density_max 0.351
_refine_diff_density_min -0.334
_refine_diff_density_rms 0.047
_refine_ls_extinction_method none
_refine_ls_goodness_of_fit_ref 1.041
_refine_ls_hydrogen_treatment constr
_refine_ls_matrix_type full
_refine_ls_number_parameters 245
_refine_ls_number_reflns 3705
_refine_ls_number_restraints 13
_refine_ls_restrained_S_all 1.040
_refine_ls_R_factor_all 0.0649
_refine_ls_R_factor_gt 0.0464
_refine_ls_shift/su_max 0.001
_refine_ls_shift/su_mean 0.000
_refine_ls_structure_factor_coef Fsqd
_refine_ls_weighting_details 'calc w=1/[\s^2^(Fo^2^)+(0.0451P)^2^+0.5595P] where P=(Fo^2^+2Fc^2^)/3'
_refine_ls_weighting_scheme calc
_refine_ls_wR_factor_gt 0.1059
_refine_ls_wR_factor_ref 0.1141
_reflns_number_gt 2885
_reflns_number_total 3705
_reflns_threshold_expression >2sigma(I)
_cod_data_source_file c4dt03903c2.cif
_cod_data_source_block ak29001
_cod_depositor_comments 'Adding full bibliography for 7033856--7033861.cif.'
_cod_original_sg_symbol_Hall -P1
_cod_original_sg_symbol_H-M P-1
_cod_database_code 7033861

loop_
_symmetry_equiv_pos_as_xyz
'x, y, z'
'-x, -y, -z'

loop_
_atom_site_label
_atom_site_type_symbol
_atom_site_fract_x
_atom_site_fract_y
_atom_site_fract_z
_atom_site_U_iso_or_equiv
_atom_site_adp_type
_atom_site_occupancy
_atom_site_symmetry_multiplicity
_atom_site_calc_flag
_atom_site_refinement_flags
_atom_site_disorder_assembly
_atom_site_disorder_group
C17 C 0.0354(8) 0.7239(5) 0.6462(5) 0.0577(10) Uani 0.710(8) 1 d P A 1
H17 H 0.0589 0.7228 0.7210 0.069 Uiso 0.710(8) 1 calc PR A 1
Cl1 Cl -0.1949(4) 0.6328(3) 0.6049(3) 0.1003(7) Uani 0.710(8) 1 d P A 1
Cl2 Cl 0.0525(4) 0.8915(3) 0.61384(18) 0.0816(8) Uani 0.710(8) 1 d P A 1
Cl3 Cl 0.2126(6) 0.6519(3) 0.5948(2) 0.0795(6) Uani 0.710(8) 1 d P A 1
C17A C 0.0228(11) 0.7699(8) 0.645(2) 0.0577(10) Uani 0.174(5) 1 d PD B 2
H17A H 0.0491 0.7855 0.7200 0.069 Uiso 0.174(5) 1 calc PR B 2
Cl1A Cl -0.2221(11) 0.6979(10) 0.6235(7) 0.1003(7) Uani 0.174(5) 1 d PD B 2
Cl2A Cl 0.0802(15) 0.9310(8) 0.6015(10) 0.0816(8) Uani 0.174(5) 1 d PD B 2
Cl3A Cl 0.1770(14) 0.6609(10) 0.6173(8) 0.0795(6) Uani 0.174(5) 1 d PD B 2
C17B C -0.025(2) 0.6987(11) 0.651(3) 0.0577(10) Uani 0.115(7) 1 d PD C 3
H17B H 0.0002 0.6877 0.7245 0.069 Uiso 0.115(7) 1 calc PR C 3
Cl1B Cl -0.247(2) 0.6094(15) 0.6011(18) 0.1003(7) Uani 0.115(7) 1 d PD C 3
Cl2B Cl -0.020(2) 0.8648(11) 0.6268(11) 0.0816(8) Uani 0.115(7) 1 d PD C 3
Cl3B Cl 0.145(2) 0.6424(14) 0.5882(13) 0.0795(6) Uani 0.115(7) 1 d PD C 3
Si1 Si 1.0000 0.0000 1.0000 0.02960(19) Uani 1 2 d S . .
O1 O 1.21099(19) 0.11444(14) 0.97925(10) 0.0320(3) Uani 1 1 d . D .
N1 N 0.8871(2) 0.05181(16) 0.87781(12) 0.0309(4) Uani 1 1 d . D .
N2 N 1.1185(3) -0.2357(2) 0.88257(14) 0.0439(5) Uani 1 1 d . . .
C1 C 0.7325(3) 0.0169(2) 0.80839(15) 0.0337(4) Uani 1 1 d . . .
C2 C 0.7563(3) 0.0963(2) 0.72396(15) 0.0341(5) Uani 1 1 d . D .
C3 C 0.9310(3) 0.1835(2) 0.74338(15) 0.0343(5) Uani 1 1 d . . .
C4 C 1.0149(3) 0.1556(2) 0.84031(14) 0.0306(4) Uani 1 1 d . D .
C5 C 0.5634(4) -0.0896(3) 0.81905(19) 0.0525(6) Uani 0.50(3) 1 d P D 1
H5A H 0.5240 -0.0786 0.8858 0.079 Uiso 0.50(3) 1 d PR D 1
H5B H 0.5983 -0.1786 0.8106 0.079 Uiso 0.50(3) 1 d PR D 1
H5C H 0.4566 -0.0819 0.7678 0.079 Uiso 0.50(3) 1 d PR D 1
C5A C 0.5634(4) -0.0896(3) 0.81905(19) 0.0525(6) Uani 0.50(3) 1 d P D 2
H5D H 0.4550 -0.0474 0.8335 0.079 Uiso 0.50(3) 1 calc PR D 2
H5E H 0.5968 -0.1453 0.8742 0.079 Uiso 0.50(3) 1 calc PR D 2
H5F H 0.5270 -0.1464 0.7565 0.079 Uiso 0.50(3) 1 calc PR D 2
C6 C 0.6149(3) 0.0840(3) 0.62974(16) 0.0453(6) Uani 1 1 d . . .
H6A H 0.5387 -0.0089 0.6210 0.054 Uiso 1 1 calc R D .
H6B H 0.6871 0.0993 0.5714 0.054 Uiso 1 1 calc R . .
C7 C 0.4788(5) 0.1828(4) 0.6314(2) 0.0798(10) Uani 1 1 d . D .
H7A H 0.4059 0.1677 0.6887 0.120 Uiso 1 1 calc R . .
H7B H 0.3892 0.1696 0.5691 0.120 Uiso 1 1 calc R . .
H7C H 0.5529 0.2751 0.6376 0.120 Uiso 1 1 calc R . .
C8 C 1.0127(4) 0.2831(3) 0.67227(18) 0.0502(6) Uani 1 1 d . D .
H8A H 0.9725 0.2459 0.6031 0.075 Uiso 1 1 calc R . .
H8B H 1.1538 0.3010 0.6858 0.075 Uiso 1 1 calc R . .
H8C H 0.9650 0.3674 0.6816 0.075 Uiso 1 1 calc R . .
C9 C 1.1889(3) 0.18976(19) 0.90128(14) 0.0303(4) Uani 1 1 d . . .
C10 C 1.3509(3) 0.29823(19) 0.89083(14) 0.0309(4) Uani 1 1 d . D .
C11 C 1.3162(3) 0.4230(2) 0.85886(17) 0.0411(5) Uani 1 1 d . . .
H11 H 1.1878 0.4370 0.8428 0.049 Uiso 1 1 calc R D .
C12 C 1.4696(4) 0.5256(2) 0.85072(19) 0.0512(6) Uani 1 1 d . D .
H12 H 1.4459 0.6104 0.8293 0.061 Uiso 1 1 calc R . .
C13 C 1.6569(4) 0.5065(2) 0.87332(18) 0.0498(6) Uani 1 1 d . . .
H13 H 1.7615 0.5770 0.8658 0.060 Uiso 1 1 calc R D .
C14 C 1.6923(3) 0.3835(2) 0.90711(17) 0.0435(5) Uani 1 1 d . D .
H14 H 1.8211 0.3704 0.9236 0.052 Uiso 1 1 calc R . .
C15 C 1.5397(3) 0.2803(2) 0.91671(15) 0.0355(5) Uani 1 1 d . . .
H15 H 1.5640 0.1971 0.9410 0.043 Uiso 1 1 calc R D .
C16 C 1.0806(3) -0.1479(2) 0.92678(15) 0.0318(4) Uani 1 1 d . . .

loop_
_atom_site_aniso_label
_atom_site_aniso_U_11
_atom_site_aniso_U_22
_atom_site_aniso_U_33
_atom_site_aniso_U_23
_atom_site_aniso_U_13
_atom_site_aniso_U_12
C17 0.084(3) 0.054(3) 0.0354(15) 0.007(3) 0.006(2) 0.013(2)
Cl1 0.0880(13) 0.0909(16) 0.1105(11) 0.0142(12) 0.0007(12) -0.0075(11)
Cl2 0.0991(17) 0.0400(12) 0.1097(12) 0.0040(11) 0.0323(11) 0.0113(14)
Cl3 0.1023(17) 0.0965(8) 0.0532(10) 0.0077(7) 0.0094(10) 0.0544(11)
C17A 0.084(3) 0.054(3) 0.0354(15) 0.007(3) 0.006(2) 0.013(2)
Cl1A 0.0880(13) 0.0909(16) 0.1105(11) 0.0142(12) 0.0007(12) -0.0075(11)
Cl2A 0.0991(17) 0.0400(12) 0.1097(12) 0.0040(11) 0.0323(11) 0.0113(14)
Cl3A 0.1023(17) 0.0965(8) 0.0532(10) 0.0077(7) 0.0094(10) 0.0544(11)
C17B 0.084(3) 0.054(3) 0.0354(15) 0.007(3) 0.006(2) 0.013(2)
Cl1B 0.0880(13) 0.0909(16) 0.1105(11) 0.0142(12) 0.0007(12) -0.0075(11)
Cl2B 0.0991(17) 0.0400(12) 0.1097(12) 0.0040(11) 0.0323(11) 0.0113(14)
Cl3B 0.1023(17) 0.0965(8) 0.0532(10) 0.0077(7) 0.0094(10) 0.0544(11)
Si1 0.0306(4) 0.0311(4) 0.0250(4) 0.0077(3) 0.0002(3) 0.0009(3)
O1 0.0320(7) 0.0340(7) 0.0277(7) 0.0107(6) 0.0000(6) 0.0007(6)
N1 0.0316(9) 0.0320(8) 0.0269(8) 0.0069(7) -0.0003(7) 0.0015(7)
N2 0.0459(11) 0.0496(12) 0.0355(10) 0.0041(9) 0.0015(8) 0.0088(9)
C1 0.0351(11) 0.0357(11) 0.0283(10) 0.0037(8) -0.0029(8) 0.0052(9)
C2 0.0365(11) 0.0379(11) 0.0281(10) 0.0056(8) 0.0000(9) 0.0091(9)
C3 0.0394(11) 0.0379(11) 0.0270(10) 0.0093(8) 0.0029(8) 0.0107(9)
C4 0.0326(10) 0.0306(10) 0.0282(10) 0.0075(8) 0.0034(8) 0.0041(8)
C5 0.0463(14) 0.0546(14) 0.0454(13) 0.0151(11) -0.0109(11) -0.0120(11)
C5A 0.0463(14) 0.0546(14) 0.0454(13) 0.0151(11) -0.0109(11) -0.0120(11)
C6 0.0462(13) 0.0579(14) 0.0287(11) 0.0062(10) -0.0062(10) 0.0074(11)
C7 0.078(2) 0.104(3) 0.0592(18) 0.0003(17) -0.0228(16) 0.044(2)
C8 0.0511(14) 0.0606(15) 0.0362(12) 0.0226(11) 0.0017(11) 0.0019(12)
C9 0.0350(11) 0.0307(10) 0.0264(9) 0.0065(8) 0.0065(8) 0.0065(8)
C10 0.0367(11) 0.0309(10) 0.0241(9) 0.0034(7) 0.0035(8) 0.0032(8)
C11 0.0442(13) 0.0364(11) 0.0424(12) 0.0098(9) 0.0033(10) 0.0065(10)
C12 0.0636(17) 0.0332(12) 0.0528(15) 0.0141(10) 0.0036(12) -0.0018(11)
C13 0.0513(15) 0.0437(13) 0.0467(13) 0.0083(10) 0.0085(11) -0.0142(11)
C14 0.0346(12) 0.0497(13) 0.0432(12) 0.0033(10) 0.0067(10) -0.0017(10)
C15 0.0379(12) 0.0343(11) 0.0334(11) 0.0024(8) 0.0058(9) 0.0032(9)
C16 0.0305(10) 0.0366(11) 0.0262(10) 0.0090(8) -0.0006(8) 0.0018(8)

loop_
_atom_type_symbol
_atom_type_description
_atom_type_scat_dispersion_real
_atom_type_scat_dispersion_imag
_atom_type_scat_source
C C 0.0033 0.0016 'International Tables Vol C Tables 4.2.6.8 and 6.1.1.4'
H H 0.0000 0.0000 'International Tables Vol C Tables 4.2.6.8 and 6.1.1.4'
N N 0.0061 0.0033 'International Tables Vol C Tables 4.2.6.8 and 6.1.1.4'
O O 0.0106 0.0060 'International Tables Vol C Tables 4.2.6.8 and 6.1.1.4'
Si Si 0.0817 0.0704 'International Tables Vol C Tables 4.2.6.8 and 6.1.1.4'
Cl Cl 0.1484 0.1585 'International Tables Vol C Tables 4.2.6.8 and 6.1.1.4'

loop_
_geom_angle_atom_site_label_1
_geom_angle_atom_site_label_2
_geom_angle_atom_site_label_3
_geom_angle
_geom_angle_site_symmetry_1
_geom_angle_site_symmetry_3
Cl1 C17 Cl2 110.2(3) . .
Cl1 C17 Cl3 111.2(3) . .
Cl2 C17 Cl3 109.6(3) . .
Cl1 C17 H17 108.6 . .
Cl2 C17 H17 108.6 . .
Cl3 C17 H17 108.6 . .
Cl3A C17A Cl2A 114.4(7) . .
Cl3A C17A Cl1A 114.4(7) . .
Cl2A C17A Cl1A 114.4(7) . .
Cl3A C17A H17A 103.9 . .
Cl2A C17A H17A 103.9 . .
Cl1A C17A H17A 103.9 . .
Cl2B C17B Cl1B 107.8(15) . .
Cl2B C17B Cl3B 107.8(15) . .
Cl1B C17B Cl3B 107.8(15) . .
Cl2B C17B H17B 111.1 . .
Cl1B C17B H17B 111.1 . .
Cl3B C17B H17B 111.1 . .
O1 Si1 O1 180.0 . 2_757
O1 Si1 N1 86.05(7) . .
O1 Si1 N1 93.95(7) 2_757 .
O1 Si1 N1 93.95(7) . 2_757
N1 Si1 N1 180.00(5) . 2_757
O1 Si1 C16 88.60(7) . 2_757
N1 Si1 C16 90.80(8) . 2_757
O1 Si1 C16 91.40(7) . .
O1 Si1 C16 88.60(7) 2_757 .
N1 Si1 C16 89.20(8) . .
N1 Si1 C16 90.80(8) 2_757 .
C16 Si1 C16 180.000(1) 2_757 .
C9 O1 Si1 115.02(12) . .
C1 N1 C4 107.45(16) . .
C1 N1 Si1 141.85(14) . .
C4 N1 Si1 110.36(12) . .
N1 C1 C2 109.77(18) . .
N1 C1 C5 124.43(18) . .
C2 C1 C5 125.80(19) . .
C3 C2 C1 107.99(17) . .
C3 C2 C6 126.65(19) . .
C1 C2 C6 125.35(19) . .
C2 C3 C4 106.22(17) . .
C2 C3 C8 124.94(19) . .
C4 C3 C8 128.8(2) . .
C9 C4 N1 112.40(16) . .
C9 C4 C3 138.55(19) . .
N1 C4 C3 108.57(17) . .
C1 C5 H5A 109.5 . .
C1 C5 H5B 109.5 . .
H5A C5 H5B 109.5 . .
C1 C5 H5C 109.5 . .
H5A C5 H5C 109.5 . .
H5B C5 H5C 109.5 . .
C2 C6 C7 112.9(2) . .
C2 C6 H6A 109.0 . .
C7 C6 H6A 109.0 . .
C2 C6 H6B 109.0 . .
C7 C6 H6B 109.0 . .
H6A C6 H6B 107.8 . .
C6 C7 H7A 109.5 . .
C6 C7 H7B 109.5 . .
H7A C7 H7B 109.5 . .
C6 C7 H7C 109.5 . .
H7A C7 H7C 109.5 . .
H7B C7 H7C 109.5 . .
C3 C8 H8A 109.5 . .
C3 C8 H8B 109.5 . .
H8A C8 H8B 109.5 . .
C3 C8 H8C 109.5 . .
H8A C8 H8C 109.5 . .
H8B C8 H8C 109.5 . .
O1 C9 C4 115.56(17) . .
O1 C9 C10 116.31(17) . .
C4 C9 C10 128.13(18) . .
C15 C10 C11 119.53(19) . .
C15 C10 C9 120.41(18) . .
C11 C10 C9 119.99(19) . .
C12 C11 C10 119.7(2) . .
C12 C11 H11 120.1 . .
C10 C11 H11 120.1 . .
C13 C12 C11 120.7(2) . .
C13 C12 H12 119.6 . .
C11 C12 H12 119.6 . .
C12 C13 C14 119.8(2) . .
C12 C13 H13 120.1 . .
C14 C13 H13 120.1 . .
C15 C14 C13 120.0(2) . .
C15 C14 H14 120.0 . .
C13 C14 H14 120.0 . .
C14 C15 C10 120.2(2) . .
C14 C15 H15 119.9 . .
C10 C15 H15 119.9 . .
N2 C16 Si1 176.76(19) . .

loop_
_geom_bond_atom_site_label_1
_geom_bond_atom_site_label_2
_geom_bond_distance
C17 Cl1 1.743(5)
C17 Cl2 1.750(4)
C17 Cl3 1.758(5)
C17 H17 1.0000
C17A Cl3A 1.747(8)
C17A Cl2A 1.747(8)
C17A Cl1A 1.747(8)
C17A H17A 1.0000
C17B Cl2B 1.714(18)
C17B Cl1B 1.714(18)
C17B Cl3B 1.714(18)
C17B H17B 1.0000
Si1 O1 1.7787(14)
Si1 N1 1.8766(16)
Si1 C16 1.963(2)
O1 C9 1.330(2)
N1 C1 1.340(3)
N1 C4 1.409(3)
N2 C16 1.138(3)
C1 C2 1.424(3)
C1 C5 1.487(3)
C2 C3 1.378(3)
C2 C6 1.507(3)
C3 C4 1.428(3)
C3 C8 1.503(3)
C4 C9 1.381(3)
C5 H5A 0.9800
C5 H5B 0.9800
C5 H5C 0.9800
C6 C7 1.510(4)
C6 H6A 0.9900
C6 H6B 0.9900
C7 H7A 0.9800
C7 H7B 0.9800
C7 H7C 0.9800
C8 H8A 0.9800
C8 H8B 0.9800
C8 H8C 0.9800
C9 C10 1.463(3)
C10 C15 1.392(3)
C10 C11 1.400(3)
C11 C12 1.380(3)
C11 H11 0.9500
C12 C13 1.380(4)
C12 H12 0.9500
C13 C14 1.393(3)
C13 H13 0.9500
C14 C15 1.383(3)
C14 H14 0.9500
C15 H15 0.9500

loop_
_geom_torsion_atom_site_label_1
_geom_torsion_atom_site_label_2
_geom_torsion_atom_site_label_3
_geom_torsion_atom_site_label_4
_geom_torsion
_geom_torsion_site_symmetry_1
N1 Si1 O1 C9 7.31(14) .
N1 Si1 O1 C9 -172.69(14) 2_757
C16 Si1 O1 C9 -83.58(14) 2_757
C16 Si1 O1 C9 96.42(14) .
O1 Si1 N1 C1 167.4(2) .
O1 Si1 N1 C1 -12.6(2) 2_757
C16 Si1 N1 C1 -104.1(2) 2_757
C16 Si1 N1 C1 75.9(2) .
O1 Si1 N1 C4 -4.62(13) .
O1 Si1 N1 C4 175.38(13) 2_757
C16 Si1 N1 C4 83.93(14) 2_757
C16 Si1 N1 C4 -96.07(14) .
C4 N1 C1 C2 0.4(2) .
Si1 N1 C1 C2 -171.73(18) .
C4 N1 C1 C5 -180.0(2) .
Si1 N1 C1 C5 7.9(4) .
N1 C1 C2 C3 -0.6(2) .
C5 C1 C2 C3 179.7(2) .
N1 C1 C2 C6 178.5(2) .
C5 C1 C2 C6 -1.2(4) .
C1 C2 C3 C4 0.6(2) .
C6 C2 C3 C4 -178.5(2) .
C1 C2 C3 C8 178.8(2) .
C6 C2 C3 C8 -0.3(4) .
C1 N1 C4 C9 -173.53(17) .
Si1 N1 C4 C9 1.3(2) .
C1 N1 C4 C3 0.0(2) .
Si1 N1 C4 C3 174.80(13) .
C2 C3 C4 C9 170.6(2) .
C8 C3 C4 C9 -7.6(4) .
C2 C3 C4 N1 -0.4(2) .
C8 C3 C4 N1 -178.5(2) .
C3 C2 C6 C7 -85.8(3) .
C1 C2 C6 C7 95.2(3) .
Si1 O1 C9 C4 -8.5(2) .
Si1 O1 C9 C10 171.34(13) .
N1 C4 C9 O1 4.4(3) .
C3 C4 C9 O1 -166.3(2) .
N1 C4 C9 C10 -175.38(19) .
C3 C4 C9 C10 13.9(4) .
O1 C9 C10 C15 35.8(3) .
C4 C9 C10 C15 -144.4(2) .
O1 C9 C10 C11 -141.4(2) .
C4 C9 C10 C11 38.4(3) .
C15 C10 C11 C12 1.8(3) .
C9 C10 C11 C12 179.0(2) .
C10 C11 C12 C13 0.3(4) .
C11 C12 C13 C14 -1.6(4) .
C12 C13 C14 C15 0.8(4) .
C13 C14 C15 C10 1.2(3) .
C11 C10 C15 C14 -2.5(3) .
C9 C10 C15 C14 -179.70(19) .
